data_4064106
loop_
_publ_author_name
'Cabeza, Javier A.'
'del R\'io, Ignacio'
'P\'erez-Carre\~no, Enrique'
'Pruneda, Vanessa'

_publ_section_title
;
 Reactivity of Cationic Triruthenium Carbonyl Clusters: From Pyrimidinium
 Ligands to N-Heterocyclic Carbenes
;
_journal_issue 5
_journal_name_full Organometallics
_journal_page_first 1148
_journal_paper_doi 10.1021/om101130g
_journal_volume 30
_journal_year 2011
_chemical_absolute_configuration ad
_chemical_formula_moiety 'C28 H14 N4 O18 Ru6, C H2 Cl2'
_chemical_formula_sum 'C29 H16 Cl2 N4 O18 Ru6'
_chemical_formula_weight 1385.78
_chemical_name_systematic
;
 ?
;
_space_group_IT_number 4
_symmetry_cell_setting monoclinic
_symmetry_space_group_name_Hall 'P 2yb'
_symmetry_space_group_name_H-M 'P 1 21 1'
_atom_sites_solution_hydrogens geom
_atom_sites_solution_primary direct
_atom_sites_solution_secondary difmap
_audit_creation_method SHELXL-97
_cell_angle_alpha 90.00
_cell_angle_beta 96.810(4)
_cell_angle_gamma 90.00
_cell_formula_units_Z 2
_cell_length_a 9.9402(4)
_cell_length_b 16.8374(8)
_cell_length_c 12.8337(6)
_cell_measurement_reflns_used 9895
_cell_measurement_temperature 293(2)
_cell_measurement_theta_max 70.5888
_cell_measurement_theta_min 3.4567
_cell_volume 2132.79(17)
_computing_cell_refinement
;
CrysAlisPro, Oxford Diffraction Ltd.,
Version 1.171.33.32 (release 27-01-2009 CrysAlis171 .NET)
(compiled Jan 27 2009,14:17:37)
;
_computing_data_collection
;
CrysAlisPro, Oxford Diffraction Ltd.,
Version 1.171.33.32 (release 27-01-2009 CrysAlis171 .NET)
(compiled Jan 27 2009,14:17:37)
;
_computing_data_reduction
;
CrysAlisPro, Oxford Diffraction Ltd.,
Version 1.171.33.32 (release 27-01-2009 CrysAlis171 .NET)
(compiled Jan 27 2009,14:17:37)
;
_computing_molecular_graphics 'PLATON (Spek, 2008)'
_computing_publication_material 'SHELXL-97 (Sheldrick, 2008)'
_computing_structure_refinement 'SHELXL-97 (Sheldrick, 2008)'
_computing_structure_solution 'DIRDIF-2008 (Beurskens et al., 2008)'
_diffrn_ambient_temperature 293(2)
_diffrn_detector_area_resol_mean 10.2673
_diffrn_measured_fraction_theta_full 0.999
_diffrn_measured_fraction_theta_max 0.999
_diffrn_measurement_device_type 'Goniometer Xcalibur, detector: Ruby (Gemini Cu)'
_diffrn_radiation_monochromator graphite
_diffrn_radiation_source 'Enhance (Cu) X-ray Source'
_diffrn_radiation_type 'Cu K\a'
_diffrn_radiation_wavelength 1.5418
_diffrn_reflns_av_R_equivalents 0.1105
_diffrn_reflns_av_sigmaI/netI 0.0774
_diffrn_reflns_limit_h_max 12
_diffrn_reflns_limit_h_min -12
_diffrn_reflns_limit_k_max 20
_diffrn_reflns_limit_k_min -19
_diffrn_reflns_limit_l_max 15
_diffrn_reflns_limit_l_min -15
_diffrn_reflns_number 31425
_diffrn_reflns_theta_full 70.59
_diffrn_reflns_theta_max 70.5888
_diffrn_reflns_theta_min 3.4567
_exptl_absorpt_coefficient_mu 18.570
_exptl_absorpt_correction_T_max 1.00000
_exptl_absorpt_correction_T_min 0.69999
_exptl_absorpt_correction_type multi-scan
_exptl_absorpt_process_details
;
CrysAlis RED, Oxford Diffraction Ltd.,
Version 1.171.33.32 (release 27-01-2009 CrysAlis171 .NET)
(compiled Jan 27 2009,14:17:37)
Empirical absorption correction using spherical harmonics,
 implemented in SCALE3 ABSPACK scaling algorithm.
;
_exptl_crystal_colour yellow
_exptl_crystal_density_diffrn 2.158
_exptl_crystal_density_method 'not measured'
_exptl_crystal_description blocks
_exptl_crystal_F_000 1320
_exptl_crystal_size_max 0.084
_exptl_crystal_size_mid 0.053
_exptl_crystal_size_min 0.020
_refine_diff_density_max 1.201
_refine_diff_density_min -1.505
_refine_diff_density_rms 0.202
_refine_ls_abs_structure_details 'Flack H D (1983), Acta Cryst. A39, 876-881'
_refine_ls_abs_structure_Flack -0.03(8)
_refine_ls_extinction_method none
_refine_ls_goodness_of_fit_ref 1.088
_refine_ls_hydrogen_treatment constr
_refine_ls_matrix_type full
_refine_ls_number_parameters 532
_refine_ls_number_reflns 8029
_refine_ls_number_restraints 1
_refine_ls_restrained_S_all 1.087
_refine_ls_R_factor_all 0.0692
_refine_ls_R_factor_gt 0.0598
_refine_ls_shift/su_max 0.001
_refine_ls_shift/su_mean 0.000
_refine_ls_structure_factor_coef Fsqd
_refine_ls_weighting_details
; calc
 [0.00000+1.00000exp(1.00(sin\q/\l)^2^)]/
   [\s^2^(Fo^2^)+0.0000+0.0000*P+(0.1055P)^2^+0.0000sin\q/\l]
 where P = 0.33333Fo^2^ + 0.66667Fc^2^
;
_refine_ls_weighting_scheme calc
_refine_ls_wR_factor_gt 0.1464
_refine_ls_wR_factor_ref 0.1537
_reflns_number_gt 6760
_reflns_number_total 8029
_reflns_threshold_expression >2\s(I)
_cod_data_source_file om101130g_si_002.cif
_cod_data_source_block 7_(v116f1)
_cod_original_sg_symbol_H-M 'P 21'
_cod_database_code 4064106

loop_
_symmetry_equiv_pos_as_xyz
'x, y, z'
'-x, y+1/2, -z'

loop_
_atom_site_label
_atom_site_type_symbol
_atom_site_fract_x
_atom_site_fract_y
_atom_site_fract_z
_atom_site_U_iso_or_equiv
_atom_site_adp_type
_atom_site_occupancy
_atom_site_symmetry_multiplicity
_atom_site_calc_flag
_atom_site_refinement_flags
C1 C 1.0078(11) -0.0871(7) 0.1046(8) 0.037(2) Uani 1 1 d .
C2 C 0.8043(13) -0.1508(9) 0.1433(9) 0.050(3) Uani 1 1 d .
H2 H 0.7106 -0.1560 0.1304 0.060 Uiso 1 1 calc R
C3 C 0.8707(12) -0.1980(8) 0.2125(10) 0.045(3) Uani 1 1 d .
H3 H 0.8249 -0.2393 0.2411 0.054 Uiso 1 1 calc R
C4 C 1.0195(11) -0.1868(8) 0.2467(9) 0.040(2) Uani 1 1 d .
H4 H 1.0639 -0.2387 0.2455 0.048 Uiso 1 1 calc R
C5 C 1.2267(14) -0.1347(9) 0.1800(10) 0.049(3) Uani 1 1 d .
H5A H 1.2535 -0.1631 0.1209 0.074 Uiso 1 1 calc R
H5B H 1.2634 -0.1606 0.2437 0.074 Uiso 1 1 calc R
H5C H 1.2603 -0.0812 0.1796 0.074 Uiso 1 1 calc R
C6 C 1.2680(12) -0.1265(8) 0.4476(9) 0.040(2) Uani 1 1 d .
C7 C 1.0348(12) -0.1564(8) 0.3637(10) 0.044(3) Uani 1 1 d .
H7 H 0.9629 -0.1825 0.3972 0.053 Uiso 1 1 calc R
C8 C 1.0084(14) -0.0696(9) 0.3691(10) 0.051(3) Uani 1 1 d .
H8 H 0.9207 -0.0495 0.3583 0.061 Uiso 1 1 calc R
C9 C 1.1146(16) -0.0217(7) 0.3899(10) 0.051(3) Uani 1 1 d .
H9 H 1.1002 0.0329 0.3872 0.061 Uiso 1 1 calc R
C10 C 1.355(2) 0.0098(11) 0.4293(17) 0.085(6) Uani 1 1 d .
H10A H 1.3289 0.0542 0.3845 0.127 Uiso 1 1 calc R
H10B H 1.4379 -0.0123 0.4112 0.127 Uiso 1 1 calc R
H10C H 1.3672 0.0272 0.5011 0.127 Uiso 1 1 calc R
C50 C 0.594(3) -0.3964(18) 0.183(2) 0.117(9) Uani 1 1 d .
H50A H 0.5125 -0.4282 0.1799 0.140 Uiso 1 1 calc R
H50B H 0.6700 -0.4322 0.1794 0.140 Uiso 1 1 calc R
C101 C 1.1649(18) 0.0641(12) 0.0992(14) 0.071(5) Uani 1 1 d .
C102 C 1.2042(16) -0.0575(10) -0.0562(11) 0.060(4) Uani 1 1 d .
C103 C 1.0377(15) 0.0746(10) -0.1107(14) 0.063(4) Uani 1 1 d .
C201 C 0.8887(15) 0.0777(10) 0.1863(13) 0.059(4) Uani 1 1 d .
C202 C 0.6262(14) 0.0185(11) 0.1029(13) 0.061(4) Uani 1 1 d .
C203 C 0.792(2) 0.1320(10) 0.0000(14) 0.072(5) Uani 1 1 d .
C301 C 0.9505(15) -0.1792(10) -0.1006(11) 0.059(3) Uani 1 1 d .
C302 C 0.6656(16) -0.1481(10) -0.1049(12) 0.058(4) Uani 1 1 d .
C303 C 0.8510(15) -0.0594(10) -0.2200(12) 0.059(4) Uani 1 1 d .
C401 C 1.4782(14) -0.0957(10) 0.6239(13) 0.062(4) Uani 1 1 d .
C402 C 1.578(2) -0.1620(12) 0.4402(16) 0.080(5) Uani 1 1 d .
C403 C 1.5433(16) -0.2561(11) 0.6243(15) 0.067(4) Uani 1 1 d .
C501 C 1.1738(14) -0.0856(8) 0.6572(10) 0.049(3) Uani 1 1 d .
C502 C 1.0000(17) -0.2178(11) 0.6184(10) 0.064(4) Uani 1 1 d .
C503 C 1.2637(14) -0.2385(9) 0.7234(11) 0.052(3) Uani 1 1 d .
C601 C 1.0451(16) -0.3391(9) 0.4538(10) 0.054(3) Uani 1 1 d .
C602 C 1.2634(13) -0.3454(9) 0.3245(12) 0.055(3) Uani 1 1 d .
C603 C 1.289(2) -0.3851(12) 0.5425(14) 0.074(5) Uani 1 1 d .
N1 N 0.8679(10) -0.0930(6) 0.0878(7) 0.041(2) Uani 1 1 d .
N2 N 1.0806(9) -0.1334(6) 0.1735(7) 0.037(2) Uani 1 1 d .
N3 N 1.1634(9) -0.1786(6) 0.4262(6) 0.0340(18) Uani 1 1 d .
N4 N 1.2494(13) -0.0501(7) 0.4161(8) 0.050(3) Uani 1 1 d .
O101 O 1.2317(18) 0.1002(11) 0.1596(14) 0.119(6) Uani 1 1 d .
O102 O 1.2943(13) -0.0884(12) -0.0872(11) 0.100(5) Uani 1 1 d .
O103 O 1.0253(13) 0.1215(8) -0.1790(10) 0.081(4) Uani 1 1 d .
O201 O 0.9369(13) 0.1080(7) 0.2609(9) 0.071(3) Uani 1 1 d .
O202 O 0.5231(15) 0.0137(12) 0.1314(17) 0.120(6) Uani 1 1 d .
O203 O 0.7829(19) 0.1927(7) -0.0369(10) 0.100(5) Uani 1 1 d .
O301 O 1.0164(17) -0.2358(8) -0.1164(11) 0.097(5) Uani 1 1 d .
O302 O 0.5695(17) -0.1793(13) -0.1209(14) 0.122(6) Uani 1 1 d .
O303 O 0.8489(17) -0.0375(9) -0.3077(9) 0.091(4) Uani 1 1 d .
O401 O 1.5093(14) -0.0468(8) 0.6841(11) 0.084(4) Uani 1 1 d .
O402 O 1.6544(19) -0.1445(13) 0.3929(17) 0.136(8) Uani 1 1 d .
O403 O 1.6014(16) -0.2992(11) 0.6745(13) 0.104(5) Uani 1 1 d .
O501 O 1.1710(14) -0.0224(7) 0.6910(10) 0.078(3) Uani 1 1 d .
O502 O 0.8915(12) -0.2301(10) 0.6250(11) 0.088(4) Uani 1 1 d .
O503 O 1.3127(12) -0.2718(7) 0.7957(8) 0.069(3) Uani 1 1 d .
O601 O 0.9407(12) -0.3641(9) 0.4480(12) 0.088(4) Uani 1 1 d .
O602 O 1.2843(13) -0.3800(8) 0.2529(9) 0.078(4) Uani 1 1 d .
O603 O 1.3337(17) -0.4351(9) 0.5961(14) 0.104(5) Uani 1 1 d .
Cl1 Cl 0.5816(11) -0.3328(6) 0.0736(8) 0.163(4) Uani 1 1 d .
Cl2 Cl 0.6164(8) -0.3458(5) 0.3005(7) 0.126(2) Uani 1 1 d .
H100 H 0.7305 -0.0044 -0.0695 0.050 Uiso 1 1 d .
H200 H 1.4056 -0.2700 0.4456 0.050 Uiso 1 1 d .
Ru1 Ru 1.06061(9) -0.00165(6) -0.00090(7) 0.0381(2) Uani 1 1 d .
Ru2 Ru 0.80904(10) 0.02936(6) 0.06095(8) 0.0412(2) Uani 1 1 d .
Ru3 Ru 0.84180(10) -0.09129(6) -0.08160(7) 0.0396(2) Uani 1 1 d .
Ru4 Ru 1.43545(9) -0.18128(6) 0.52994(7) 0.0407(2) Uani 1 1 d .
Ru5 Ru 1.18392(9) -0.18913(5) 0.59796(7) 0.0352(2) Uani 1 1 d .
Ru6 Ru 1.22782(9) -0.29837(5) 0.45593(7) 0.0366(2) Uani 1 1 d .

loop_
_atom_site_aniso_label
_atom_site_aniso_U_11
_atom_site_aniso_U_22
_atom_site_aniso_U_33
_atom_site_aniso_U_23
_atom_site_aniso_U_13
_atom_site_aniso_U_12
C1 0.044(6) 0.040(6) 0.028(5) -0.003(5) 0.010(4) 0.008(5)
C2 0.037(6) 0.080(10) 0.033(6) 0.001(6) 0.003(5) -0.017(6)
C3 0.039(6) 0.048(8) 0.049(7) -0.006(5) 0.003(5) -0.012(5)
C4 0.037(5) 0.046(7) 0.036(5) 0.009(5) -0.004(4) 0.000(5)
C5 0.051(7) 0.056(8) 0.039(6) 0.002(5) -0.004(5) -0.006(6)
C6 0.040(6) 0.046(7) 0.036(5) 0.003(5) 0.005(5) -0.002(5)
C7 0.038(6) 0.044(7) 0.050(7) 0.008(5) 0.004(5) 0.005(5)
C8 0.055(7) 0.051(8) 0.048(7) 0.000(6) 0.007(6) 0.010(6)
C9 0.079(9) 0.028(6) 0.042(6) -0.003(5) -0.003(6) 0.008(6)
C10 0.102(15) 0.056(11) 0.095(14) 0.025(9) 0.003(11) -0.015(10)
C50 0.111(19) 0.13(2) 0.12(2) -0.038(17) 0.057(16) -0.011(16)
C101 0.064(9) 0.082(12) 0.064(10) -0.004(9) -0.001(8) -0.025(9)
C102 0.066(9) 0.069(10) 0.048(7) 0.014(7) 0.013(6) 0.008(7)
C103 0.049(8) 0.055(9) 0.083(11) 0.005(8) -0.001(7) -0.008(6)
C201 0.050(7) 0.060(9) 0.064(9) 0.008(7) 0.001(7) 0.010(6)
C202 0.039(7) 0.088(12) 0.061(9) -0.009(7) 0.020(6) 0.018(6)
C203 0.101(13) 0.041(9) 0.066(9) -0.007(7) -0.018(9) 0.007(8)
C301 0.060(8) 0.068(9) 0.045(7) -0.002(7) -0.004(6) 0.002(7)
C302 0.057(8) 0.058(9) 0.058(8) -0.015(7) -0.004(7) -0.008(7)
C303 0.053(8) 0.060(9) 0.066(9) -0.011(7) 0.010(7) 0.013(7)
C401 0.044(7) 0.063(10) 0.076(9) 0.010(8) -0.009(6) 0.001(6)
C402 0.086(12) 0.075(12) 0.084(12) -0.013(9) 0.029(10) -0.028(9)
C403 0.054(8) 0.065(10) 0.081(11) -0.015(9) 0.000(8) -0.002(8)
C501 0.057(7) 0.050(8) 0.041(6) 0.001(6) 0.003(5) 0.005(6)
C502 0.063(9) 0.094(12) 0.035(6) 0.005(7) 0.009(6) -0.011(8)
C503 0.048(7) 0.058(8) 0.053(7) 0.003(6) 0.015(6) -0.017(6)
C601 0.078(10) 0.046(7) 0.039(6) 0.012(5) 0.011(6) -0.014(7)
C602 0.043(7) 0.049(8) 0.069(9) -0.004(7) -0.003(6) -0.001(6)
C603 0.093(12) 0.065(11) 0.062(9) -0.005(8) 0.002(8) 0.011(9)
N1 0.049(5) 0.041(5) 0.031(4) -0.004(4) -0.009(4) 0.001(4)
N2 0.037(5) 0.041(5) 0.031(4) 0.002(4) -0.006(4) -0.003(4)
N3 0.046(5) 0.034(5) 0.021(4) 0.005(3) 0.003(3) -0.006(4)
N4 0.069(7) 0.040(6) 0.042(5) 0.010(4) 0.010(5) -0.008(5)
O101 0.114(12) 0.129(15) 0.105(11) -0.045(11) -0.019(9) -0.052(11)
O102 0.070(7) 0.155(15) 0.081(8) 0.004(9) 0.030(7) 0.043(9)
O103 0.084(8) 0.069(7) 0.087(8) 0.046(7) -0.002(6) -0.008(6)
O201 0.097(9) 0.053(6) 0.057(6) -0.022(5) -0.018(6) 0.020(6)
O202 0.058(8) 0.149(17) 0.155(16) 0.018(13) 0.031(9) 0.020(9)
O203 0.178(15) 0.040(7) 0.075(8) 0.011(6) -0.014(8) 0.018(8)
O301 0.126(12) 0.075(9) 0.084(8) -0.023(7) -0.014(8) 0.057(9)
O302 0.088(10) 0.151(15) 0.116(12) -0.019(11) -0.032(9) -0.067(10)
O303 0.127(12) 0.108(11) 0.039(6) 0.013(6) 0.018(6) 0.023(9)
O401 0.090(9) 0.061(7) 0.094(9) -0.026(7) -0.017(7) 0.000(6)
O402 0.109(12) 0.165(18) 0.152(16) -0.055(14) 0.092(13) -0.060(12)
O403 0.092(10) 0.103(11) 0.111(11) 0.026(10) -0.015(8) 0.031(9)
O501 0.098(9) 0.053(7) 0.083(8) -0.022(6) 0.018(7) -0.006(6)
O502 0.051(6) 0.129(12) 0.089(9) -0.010(8) 0.027(6) -0.024(7)
O503 0.074(7) 0.073(7) 0.055(6) 0.032(5) -0.014(5) -0.007(5)
O601 0.057(7) 0.090(10) 0.119(11) 0.003(8) 0.019(7) -0.036(7)
O602 0.089(8) 0.092(9) 0.055(6) -0.041(6) 0.021(6) -0.006(7)
O603 0.109(11) 0.067(9) 0.134(13) 0.047(9) 0.000(10) 0.029(8)
Cl1 0.164(8) 0.165(8) 0.149(7) 0.034(6) -0.026(6) -0.066(7)
Cl2 0.103(4) 0.130(6) 0.149(6) -0.022(5) 0.025(4) -0.040(4)
Ru1 0.0393(4) 0.0372(5) 0.0369(4) 0.0063(4) 0.0010(3) -0.0014(4)
Ru2 0.0432(5) 0.0390(5) 0.0397(5) -0.0015(4) -0.0016(4) 0.0068(4)
Ru3 0.0410(5) 0.0413(5) 0.0345(4) -0.0026(4) -0.0047(3) 0.0031(4)
Ru4 0.0342(4) 0.0418(5) 0.0454(5) -0.0028(4) 0.0021(4) -0.0023(4)
Ru5 0.0364(4) 0.0389(5) 0.0300(4) 0.0029(3) 0.0023(3) -0.0006(4)
Ru6 0.0389(4) 0.0313(5) 0.0386(4) 0.0008(4) 0.0008(3) -0.0001(4)

loop_
_atom_type_symbol
_atom_type_description
_atom_type_scat_dispersion_real
_atom_type_scat_dispersion_imag
_atom_type_scat_source
C C 0.0030 0.0020 'International Tables Vol C Tables 4.2.6.8 and 6.1.1.4'
H H 0.0000 0.0000 'International Tables Vol C Tables 4.2.6.8 and 6.1.1.4'
N N 0.0060 0.0030 'International Tables Vol C Tables 4.2.6.8 and 6.1.1.4'
O O 0.0110 0.0060 'International Tables Vol C Tables 4.2.6.8 and 6.1.1.4'
Ru Ru -1.2590 0.8360 'International Tables Vol C Tables 4.2.6.8 and 6.1.1.4'
Cl Cl 0.1480 0.1590 'International Tables Vol C Tables 4.2.6.8 and 6.1.1.4'

loop_
_geom_angle_atom_site_label_1
_geom_angle_atom_site_label_2
_geom_angle_atom_site_label_3
_geom_angle
N2 C1 N1 121.3(11)
N2 C1 Ru1 132.8(9)
N1 C1 Ru1 105.9(7)
C3 C2 N1 123.0(11)
C3 C2 H2 118.5
N1 C2 H2 118.5
C2 C3 C4 121.4(12)
C2 C3 H3 119.3
C4 C3 H3 119.3
N2 C4 C3 110.7(9)
N2 C4 C7 113.9(10)
C3 C4 C7 107.4(10)
N2 C4 H4 108.2
C3 C4 H4 108.2
C7 C4 H4 108.2
N2 C5 H5A 109.5
N2 C5 H5B 109.5
H5A C5 H5B 109.5
N2 C5 H5C 109.5
H5A C5 H5C 109.5
H5B C5 H5C 109.5
N4 C6 N3 118.5(11)
N4 C6 Ru4 130.2(9)
N3 C6 Ru4 111.3(8)
N4 C6 Ru5 126.9(9)
N3 C6 Ru5 63.6(6)
Ru4 C6 Ru5 74.6(4)
N3 C7 C8 111.7(11)
N3 C7 C4 114.5(10)
C8 C7 C4 111.4(10)
N3 C7 H7 106.2
C8 C7 H7 106.2
C4 C7 H7 106.2
C9 C8 C7 117.7(12)
C9 C8 H8 121.2
C7 C8 H8 121.2
C8 C9 N4 123.1(12)
C8 C9 H9 118.5
N4 C9 H9 118.5
N4 C10 H10A 109.5
N4 C10 H10B 109.5
H10A C10 H10B 109.5
N4 C10 H10C 109.5
H10A C10 H10C 109.5
H10B C10 H10C 109.5
Cl2 C50 Cl1 112.8(18)
Cl2 C50 H50A 109.0
Cl1 C50 H50A 109.0
Cl2 C50 H50B 109.0
Cl1 C50 H50B 109.0
H50A C50 H50B 107.8
O101 C101 Ru1 176(2)
O102 C102 Ru1 176.9(18)
O103 C103 Ru1 179.0(16)
O201 C201 Ru2 178.8(15)
O202 C202 Ru2 176.8(18)
O203 C203 Ru2 179(2)
O301 C301 Ru3 177.3(13)
O302 C302 Ru3 177.8(16)
O303 C303 Ru3 176.0(14)
O401 C401 Ru4 176.0(14)
O402 C402 Ru4 174(2)
O403 C403 Ru4 177.9(17)
O501 C501 Ru5 177.7(13)
O502 C502 Ru5 174.9(17)
O503 C503 Ru5 176.3(14)
O601 C601 Ru6 176.6(14)
O602 C602 Ru6 173.0(15)
O603 C603 Ru6 176(2)
C1 N1 C2 118.4(10)
C1 N1 Ru2 101.8(8)
C2 N1 Ru2 127.9(9)
C1 N1 Ru3 98.9(7)
C2 N1 Ru3 120.9(7)
Ru2 N1 Ru3 80.2(3)
C1 N2 C5 120.7(10)
C1 N2 C4 123.2(9)
C5 N2 C4 116.0(9)
C6 N3 C7 122.6(10)
C6 N3 Ru6 111.4(8)
C7 N3 Ru6 124.0(7)
C6 N3 Ru5 82.6(6)
C7 N3 Ru5 122.5(7)
Ru6 N3 Ru5 75.8(3)
C6 N4 C9 118.7(11)
C6 N4 C10 123.7(13)
C9 N4 C10 116.2(13)
C103 Ru1 C101 96.6(8)
C103 Ru1 C102 94.9(7)
C101 Ru1 C102 99.5(8)
C103 Ru1 C1 158.5(5)
C101 Ru1 C1 97.0(6)
C102 Ru1 C1 99.1(5)
C103 Ru1 Ru3 94.1(5)
C101 Ru1 Ru3 156.3(6)
C102 Ru1 Ru3 100.5(5)
C1 Ru1 Ru3 67.5(3)
C103 Ru1 Ru2 93.0(5)
C101 Ru1 Ru2 97.8(6)
C102 Ru1 Ru2 160.0(5)
C1 Ru1 Ru2 68.8(3)
Ru3 Ru1 Ru2 60.58(4)
C201 Ru2 C203 88.1(7)
C201 Ru2 C202 96.6(7)
C203 Ru2 C202 99.0(8)
C201 Ru2 N1 101.4(5)
C203 Ru2 N1 161.0(7)
C202 Ru2 N1 96.3(6)
C201 Ru2 Ru1 91.4(5)
C203 Ru2 Ru1 95.4(7)
C202 Ru2 Ru1 163.7(5)
N1 Ru2 Ru1 68.1(3)
C201 Ru2 Ru3 143.6(4)
C203 Ru2 Ru3 114.0(5)
C202 Ru2 Ru3 107.3(5)
N1 Ru2 Ru3 49.9(2)
Ru1 Ru2 Ru3 59.45(4)
C301 Ru3 C303 90.6(6)
C301 Ru3 C302 96.5(7)
C303 Ru3 C302 97.9(7)
C301 Ru3 N1 96.8(5)
C303 Ru3 N1 161.4(6)
C302 Ru3 N1 98.2(5)
C301 Ru3 Ru1 92.3(5)
C303 Ru3 Ru1 94.3(5)
C302 Ru3 Ru1 164.9(4)
N1 Ru3 Ru1 68.4(3)
C301 Ru3 Ru2 141.3(4)
C303 Ru3 Ru2 116.0(5)
C302 Ru3 Ru2 106.3(4)
N1 Ru3 Ru2 49.9(3)
Ru1 Ru3 Ru2 59.96(3)
C401 Ru4 C402 97.2(7)
C401 Ru4 C403 91.7(7)
C402 Ru4 C403 95.1(9)
C401 Ru4 C6 95.3(6)
C402 Ru4 C6 102.6(8)
C403 Ru4 C6 159.9(6)
C401 Ru4 Ru5 88.8(5)
C402 Ru4 Ru5 160.9(7)
C403 Ru4 Ru5 102.9(5)
C6 Ru4 Ru5 58.6(3)
C401 Ru4 Ru6 144.5(5)
C402 Ru4 Ru6 116.9(6)
C403 Ru4 Ru6 94.6(5)
C6 Ru4 Ru6 69.1(3)
Ru5 Ru4 Ru6 55.80(3)
C503 Ru5 C501 95.6(6)
C503 Ru5 C502 94.7(6)
C501 Ru5 C502 94.5(7)
C503 Ru5 N3 149.9(5)
C501 Ru5 N3 108.8(5)
C502 Ru5 N3 100.3(5)
C503 Ru5 C6 135.5(5)
C501 Ru5 C6 87.7(5)
C502 Ru5 C6 129.3(5)
N3 Ru5 C6 33.8(4)
C503 Ru5 Ru6 101.1(5)
C501 Ru5 Ru6 157.6(4)
C502 Ru5 Ru6 98.9(5)
N3 Ru5 Ru6 51.1(3)
C6 Ru5 Ru6 69.9(3)
C503 Ru5 Ru4 89.2(4)
C501 Ru5 Ru4 100.1(4)
C502 Ru5 Ru4 164.4(5)
N3 Ru5 Ru4 69.9(2)
C6 Ru5 Ru4 46.8(3)
Ru6 Ru5 Ru4 65.57(3)
C603 Ru6 C602 96.7(7)
C603 Ru6 C601 88.4(8)
C602 Ru6 C601 96.4(6)
C603 Ru6 N3 154.5(6)
C602 Ru6 N3 108.2(5)
C601 Ru6 N3 94.1(5)
C603 Ru6 Ru5 101.5(5)
C602 Ru6 Ru5 160.4(5)
C601 Ru6 Ru5 91.4(4)
N3 Ru6 Ru5 53.1(2)
C603 Ru6 Ru4 99.4(6)
C602 Ru6 Ru4 111.3(4)
C601 Ru6 Ru4 149.9(4)
N3 Ru6 Ru4 66.9(2)
Ru5 Ru6 Ru4 58.63(3)

loop_
_geom_bond_atom_site_label_1
_geom_bond_atom_site_label_2
_geom_bond_distance
C1 N2 1.327(15)
C1 N1 1.386(15)
C1 Ru1 2.085(12)
C2 C3 1.31(2)
C2 N1 1.401(17)
C2 H2 0.9300
C3 C4 1.504(15)
C3 H3 0.9300
C4 N2 1.482(15)
C4 C7 1.577(17)
C4 H4 0.9800
C5 N2 1.445(16)
C5 H5A 0.9600
C5 H5B 0.9600
C5 H5C 0.9600
C6 N4 1.356(17)
C6 N3 1.363(15)
C6 Ru4 2.078(12)
C6 Ru5 2.432(12)
C7 N3 1.474(15)
C7 C8 1.488(19)
C7 H7 0.9800
C8 C9 1.33(2)
C8 H8 0.9300
C9 N4 1.42(2)
C9 H9 0.9300
C10 N4 1.45(2)
C10 H10A 0.9600
C10 H10B 0.9600
C10 H10C 0.9600
C50 Cl2 1.73(3)
C50 Cl1 1.76(3)
C50 H50A 0.9700
C50 H50B 0.9700
C101 O101 1.14(2)
C101 Ru1 1.907(16)
C102 O102 1.147(19)
C102 Ru1 1.914(16)
C103 O103 1.18(2)
C103 Ru1 1.900(17)
C201 O201 1.139(19)
C201 Ru2 1.891(17)
C202 O202 1.13(2)
C202 Ru2 1.964(14)
C203 O203 1.13(2)
C203 Ru2 1.896(17)
C301 O301 1.19(2)
C301 Ru3 1.865(17)
C302 O302 1.09(2)
C302 Ru3 1.987(15)
C303 O303 1.18(2)
C303 Ru3 1.868(17)
C401 O401 1.15(2)
C401 Ru4 1.895(18)
C402 O402 1.07(2)
C402 Ru4 1.953(19)
C403 O403 1.09(2)
C403 Ru4 1.974(19)
C501 O501 1.150(18)
C501 Ru5 1.909(14)
C502 O502 1.111(19)
C502 Ru5 1.939(16)
C503 O503 1.142(17)
C503 Ru5 1.900(15)
C601 O601 1.114(18)
C601 Ru6 1.938(15)
C602 O602 1.128(18)
C602 Ru6 1.934(16)
C603 O603 1.14(2)
C603 Ru6 1.892(19)
N1 Ru2 2.158(11)
N1 Ru3 2.158(9)
N3 Ru6 2.136(10)
N3 Ru5 2.196(8)
Ru1 Ru3 2.7472(13)
Ru1 Ru2 2.7617(14)
Ru2 Ru3 2.7788(14)
Ru2 H100 1.85
Ru3 H100 1.85
Ru4 Ru5 2.7474(13)
Ru4 Ru6 2.9298(13)
Ru4 H200 1.85
Ru5 Ru6 2.6616(13)
Ru6 H200 1.85
